data_2221861
loop_
_publ_author_name
'Ding, Jun'
'Li, Xiao-Yan'

_publ_section_title
;
 (2,6-Difluorobenzophenone)tris(trimethylphosphine)cobalt(0)
;
_journal_coeditor_code XU2497
_journal_issue 5
_journal_name_full 'Acta Crystallographica Section E'
_journal_page_first m495
_journal_paper_doi 10.1107/S1600536809012367
_journal_volume 65
_journal_year 2009
_chemical_formula_iupac '[Co (C13 H8 F2 O) (C3 H9 P)3]'
_chemical_formula_moiety 'C22 H35 Co F2 O P3'
_chemical_formula_sum 'C22 H35 Co F2 O P3'
_chemical_formula_weight 505.34
_chemical_name_systematic
;
(2,6-Difluorobenzophenone)tris(trimethylphosphine)cobalt(0)
;
_space_group_IT_number 14
_symmetry_cell_setting monoclinic
_symmetry_space_group_name_Hall '-P 2ybc'
_symmetry_space_group_name_H-M 'P 1 21/c 1'
_atom_sites_solution_hydrogens geom
_atom_sites_solution_primary direct
_atom_sites_solution_secondary difmap
_audit_creation_method SHELXL-97
_cell_angle_alpha 90.00
_cell_angle_beta 101.773(6)
_cell_angle_gamma 90.00
_cell_formula_units_Z 4
_cell_length_a 14.214(5)
_cell_length_b 9.820(4)
_cell_length_c 19.241(7)
_cell_measurement_reflns_used 2218
_cell_measurement_temperature 273(2)
_cell_measurement_theta_max 21.98
_cell_measurement_theta_min 2.34
_cell_volume 2629.2(17)
_computing_cell_refinement 'SAINT (Bruker, 2005)'
_computing_data_collection 'APEX2 (Bruker, 2005)'
_computing_data_reduction 'SAINT (Bruker, 2005)'
_computing_molecular_graphics 'Ortep-3 for Windows (Farrugia, 1997)'
_computing_publication_material 'WinGX (Farrugia, 1999)'
_computing_structure_refinement 'SHELXL97 (Sheldrick, 2008)'
_computing_structure_solution 'SHELXS97 (Sheldrick, 2008)'
_diffrn_ambient_temperature 273(2)
_diffrn_measured_fraction_theta_full 0.987
_diffrn_measured_fraction_theta_max 0.988
_diffrn_measurement_device_type 'Bruker APEX2 CCD diffractometer'
_diffrn_measurement_method '\f and \w scans'
_diffrn_radiation_monochromator graphite
_diffrn_radiation_source 'fine-focus sealed tube'
_diffrn_radiation_type MoK\a
_diffrn_radiation_wavelength 0.71073
_diffrn_reflns_av_R_equivalents 0.0469
_diffrn_reflns_av_sigmaI/netI 0.0590
_diffrn_reflns_limit_h_max 13
_diffrn_reflns_limit_h_min -17
_diffrn_reflns_limit_k_max 10
_diffrn_reflns_limit_k_min -12
_diffrn_reflns_limit_l_max 23
_diffrn_reflns_limit_l_min -21
_diffrn_reflns_number 13574
_diffrn_reflns_theta_full 25.94
_diffrn_reflns_theta_max 25.94
_diffrn_reflns_theta_min 1.46
_diffrn_standards_number 0
_exptl_absorpt_coefficient_mu 0.860
_exptl_absorpt_correction_T_max 0.800
_exptl_absorpt_correction_T_min 0.759
_exptl_absorpt_correction_type multi-scan
_exptl_absorpt_process_details '(SADABS; Sheldrick, 1996)'
_exptl_crystal_colour red
_exptl_crystal_density_diffrn 1.277
_exptl_crystal_density_method 'not measured'
_exptl_crystal_description prism
_exptl_crystal_F_000 1060
_exptl_crystal_size_max 0.32
_exptl_crystal_size_mid 0.27
_exptl_crystal_size_min 0.26
_refine_diff_density_max 0.381
_refine_diff_density_min -0.307
_refine_ls_extinction_coef 0.0037(5)
_refine_ls_extinction_method SHELXL
_refine_ls_goodness_of_fit_ref 0.994
_refine_ls_hydrogen_treatment constr
_refine_ls_matrix_type full
_refine_ls_number_parameters 262
_refine_ls_number_reflns 5065
_refine_ls_number_restraints 0
_refine_ls_restrained_S_all 0.994
_refine_ls_R_factor_all 0.0825
_refine_ls_R_factor_gt 0.0440
_refine_ls_shift/su_max 0.000
_refine_ls_shift/su_mean 0.000
_refine_ls_structure_factor_coef Fsqd
_refine_ls_weighting_details 'calc w=1/[\s^2^(Fo^2^)+(0.0646P)^2^] where P=(Fo^2^+2Fc^2^)/3'
_refine_ls_weighting_scheme calc
_refine_ls_wR_factor_gt 0.1024
_refine_ls_wR_factor_ref 0.1280
_reflns_number_gt 3278
_reflns_number_total 5065
_reflns_threshold_expression >2sigma(I)
_cod_data_source_file xu2497.cif
_cod_data_source_block I
_cod_depositor_comments
;
The following automatic conversions were performed:
'_symmetry_cell_setting' value 'Monoclinic' changed to 'monoclinic'
according to '/home/saulius/struct/CIF-dictionaries/cif_core.dic'
dictionary named 'cif_core.dic' version 2.4.1 from 2010-06-29.

Automatic conversion script
Id: cif_fix_enum 1527 2010-12-29 10:47:43Z saulius 

The following automatic conversions were performed:

'_symmetry_cell_setting' value 'Monoclinic' changed to 'monoclinic'
according to /home/saulius/struct/CIF-dictionaries/cif_core.dic
dictionary named 'cif_core.dic' version 2.4.1 from 2010-06-29.

Automatic conversion script
Id: cif_fix_values 1715 2011-07-08 13:25:40Z adriana 
;
_cod_original_cell_volume 2629.3(16)
_cod_original_sg_symbol_H-M 'P 21/c'
_cod_database_code 2221861
_cod_database_fobs_code 2221861

loop_
_symmetry_equiv_pos_as_xyz
'x, y, z'
'-x, y+1/2, -z+1/2'
'-x, -y, -z'
'x, -y-1/2, z-1/2'

loop_
_atom_site_type_symbol
_atom_site_label
_atom_site_fract_x
_atom_site_fract_y
_atom_site_fract_z
_atom_site_U_iso_or_equiv
_atom_site_adp_type
_atom_site_calc_flag
_atom_site_refinement_flags
_atom_site_occupancy
_atom_site_disorder_assembly
_atom_site_disorder_group
C C22 0.0242(3) 0.2517(5) 0.0761(3) 0.0976(17) Uani d . 1 . .
H H22A 0.0310 0.3485 0.0723 0.146 Uiso calc R 1 . .
H H22B -0.0280 0.2321 0.0993 0.146 Uiso calc R 1 . .
H H22C 0.0112 0.2120 0.0295 0.146 Uiso calc R 1 . .
C C21 0.1219(4) 0.2248(7) 0.2183(3) 0.146(3) Uani d . 1 . .
H H21A 0.1384 0.3188 0.2275 0.219 Uiso calc R 1 . .
H H21B 0.1636 0.1686 0.2521 0.219 Uiso calc R 1 . .
H H21C 0.0565 0.2102 0.2225 0.219 Uiso calc R 1 . .
C C20 0.1004(3) 0.0027(5) 0.1249(4) 0.156(3) Uani d . 1 . .
H H20A 0.1527 -0.0510 0.1503 0.234 Uiso calc R 1 . .
H H20B 0.0843 -0.0270 0.0764 0.234 Uiso calc R 1 . .
H H20C 0.0456 -0.0079 0.1464 0.234 Uiso calc R 1 . .
Co Co1 0.27686(3) 0.23243(4) 0.10451(2) 0.04168(16) Uani d . 1 . .
P P2 0.37675(7) 0.09320(11) 0.17586(5) 0.0577(3) Uani d . 1 . .
P P3 0.13547(7) 0.18019(11) 0.12795(6) 0.0611(3) Uani d . 1 . .
P P4 0.27110(8) 0.12824(11) -0.00119(5) 0.0638(3) Uani d . 1 . .
C C2 0.2322(2) 0.5172(3) 0.14070(17) 0.0433(8) Uani d . 1 . .
C C1 0.2824(2) 0.4393(3) 0.09203(17) 0.0451(8) Uani d . 1 . .
C C8 0.2790(3) 0.4990(4) 0.01902(19) 0.0540(9) Uani d . 1 . .
C C3 0.1474(3) 0.5910(4) 0.1188(2) 0.0617(10) Uani d . 1 . .
H H3 0.1196 0.5968 0.0708 0.074 Uiso calc R 1 . .
C C7 0.2722(3) 0.5159(4) 0.21376(19) 0.0603(10) Uani d . 1 . .
H H7 0.3286 0.4676 0.2302 0.072 Uiso calc R 1 . .
C C17 0.4027(3) 0.1515(5) 0.2682(2) 0.0974(16) Uani d . 1 . .
H H17A 0.3443 0.1529 0.2860 0.146 Uiso calc R 1 . .
H H17B 0.4295 0.2415 0.2705 0.146 Uiso calc R 1 . .
H H17C 0.4478 0.0906 0.2964 0.146 Uiso calc R 1 . .
C C6 0.2294(3) 0.5848(5) 0.2616(2) 0.0764(12) Uani d . 1 . .
H H6 0.2588 0.5849 0.3094 0.092 Uiso calc R 1 . .
C C13 0.1996(4) 0.4964(4) -0.0364(2) 0.0715(12) Uani d . 1 . .
C C4 0.1040(3) 0.6561(4) 0.1688(2) 0.0706(12) Uani d . 1 . .
H H4 0.0465 0.7026 0.1534 0.085 Uiso calc R 1 . .
C C12 0.2003(5) 0.5465(5) -0.1037(2) 0.0985(18) Uani d . 1 . .
H H12 0.1452 0.5432 -0.1393 0.118 Uiso calc R 1 . .
C C5 0.1444(3) 0.6530(5) 0.2400(2) 0.0744(12) Uani d . 1 . .
H H5 0.1147 0.6962 0.2728 0.089 Uiso calc R 1 . .
C C14 0.1648(4) 0.1393(6) -0.0739(2) 0.1102(19) Uani d . 1 . .
H H14A 0.1436 0.2322 -0.0798 0.165 Uiso calc R 1 . .
H H14B 0.1141 0.0840 -0.0628 0.165 Uiso calc R 1 . .
H H14C 0.1811 0.1075 -0.1172 0.165 Uiso calc R 1 . .
C C19 0.4970(3) 0.1005(6) 0.1562(3) 0.115(2) Uani d . 1 . .
H H19A 0.4943 0.0720 0.1081 0.172 Uiso calc R 1 . .
H H19B 0.5392 0.0412 0.1879 0.172 Uiso calc R 1 . .
H H19C 0.5208 0.1922 0.1622 0.172 Uiso calc R 1 . .
C C9 0.3600(4) 0.5615(4) 0.0023(2) 0.0722(12) Uani d . 1 . .
C C15 0.3646(4) 0.1877(6) -0.0472(3) 0.1090(18) Uani d . 1 . .
H H15A 0.3619 0.2852 -0.0511 0.163 Uiso calc R 1 . .
H H15B 0.3542 0.1483 -0.0938 0.163 Uiso calc R 1 . .
H H15C 0.4265 0.1608 -0.0208 0.163 Uiso calc R 1 . .
C C18 0.3626(4) -0.0900(5) 0.1899(3) 0.0966(16) Uani d . 1 . .
H H18A 0.3488 -0.1356 0.1448 0.145 Uiso calc R 1 . .
H H18B 0.3106 -0.1044 0.2140 0.145 Uiso calc R 1 . .
H H18C 0.4209 -0.1257 0.2181 0.145 Uiso calc R 1 . .
C C16 0.2929(5) -0.0555(5) -0.0030(3) 0.122(2) Uani d . 1 . .
H H16A 0.3485 -0.0783 0.0326 0.184 Uiso calc R 1 . .
H H16B 0.3037 -0.0810 -0.0489 0.184 Uiso calc R 1 . .
H H16C 0.2380 -0.1036 0.0063 0.184 Uiso calc R 1 . .
C C10 0.3645(5) 0.6093(5) -0.0633(3) 0.1023(19) Uani d . 1 . .
H H10 0.4212 0.6469 -0.0718 0.123 Uiso calc R 1 . .
C C11 0.2840(6) 0.6012(6) -0.1169(3) 0.115(3) Uani d . 1 . .
H H11 0.2862 0.6329 -0.1621 0.139 Uiso calc R 1 . .
F F2 0.11615(18) 0.4390(3) -0.02486(12) 0.0844(7) Uani d . 1 . .
F F1 0.4389(2) 0.5788(3) 0.05420(16) 0.0992(9) Uani d . 1 . .
O O 0.36561(15) 0.3788(2) 0.12166(12) 0.0507(6) Uani d . 1 . .

loop_
_atom_site_aniso_label
_atom_site_aniso_U_11
_atom_site_aniso_U_22
_atom_site_aniso_U_33
_atom_site_aniso_U_12
_atom_site_aniso_U_13
_atom_site_aniso_U_23
C22 0.049(3) 0.106(4) 0.136(4) 0.015(2) 0.015(3) 0.016(3)
C21 0.092(4) 0.265(9) 0.095(4) -0.069(5) 0.055(3) -0.020(4)
C20 0.066(3) 0.063(4) 0.336(9) -0.020(3) 0.033(4) 0.019(5)
Co1 0.0387(3) 0.0395(3) 0.0451(3) 0.00219(19) 0.00419(19) 0.0017(2)
P2 0.0495(6) 0.0589(7) 0.0628(6) 0.0071(5) 0.0071(5) 0.0193(5)
P3 0.0434(5) 0.0559(7) 0.0824(7) -0.0070(4) 0.0089(5) 0.0030(5)
P4 0.0753(7) 0.0568(7) 0.0559(6) 0.0111(5) 0.0058(5) -0.0120(5)
C2 0.0445(19) 0.039(2) 0.0469(19) -0.0049(15) 0.0095(16) -0.0005(15)
C1 0.0457(19) 0.043(2) 0.0458(19) 0.0017(15) 0.0072(16) 0.0023(16)
C8 0.074(3) 0.041(2) 0.051(2) 0.0144(18) 0.024(2) 0.0037(17)
C3 0.072(3) 0.054(3) 0.057(2) 0.010(2) 0.010(2) -0.0017(19)
C7 0.060(2) 0.066(3) 0.051(2) -0.0006(19) 0.0030(19) -0.0088(19)
C17 0.106(4) 0.106(4) 0.066(3) -0.004(3) -0.015(3) 0.022(3)
C6 0.094(3) 0.082(3) 0.053(2) -0.008(3) 0.014(2) -0.017(2)
C13 0.101(3) 0.064(3) 0.051(3) 0.037(3) 0.019(3) 0.009(2)
C4 0.064(3) 0.058(3) 0.093(3) 0.009(2) 0.021(2) -0.010(2)
C12 0.157(5) 0.085(4) 0.051(3) 0.058(4) 0.016(3) 0.014(3)
C5 0.083(3) 0.077(3) 0.074(3) -0.008(3) 0.039(3) -0.022(2)
C14 0.109(4) 0.129(5) 0.074(3) 0.024(3) -0.025(3) -0.042(3)
C19 0.050(3) 0.169(6) 0.127(4) 0.028(3) 0.020(3) 0.073(4)
C9 0.105(4) 0.051(3) 0.072(3) 0.006(2) 0.046(3) 0.007(2)
C15 0.140(5) 0.108(5) 0.093(4) 0.018(4) 0.059(4) -0.012(3)
C18 0.116(4) 0.065(3) 0.106(4) 0.022(3) 0.017(3) 0.032(3)
C16 0.201(6) 0.060(4) 0.101(4) 0.021(4) 0.017(4) -0.020(3)
C10 0.167(6) 0.066(3) 0.097(4) 0.006(3) 0.081(4) 0.012(3)
C11 0.222(8) 0.072(4) 0.077(4) 0.053(4) 0.088(5) 0.025(3)
F2 0.0767(16) 0.101(2) 0.0655(15) 0.0232(15) -0.0084(13) 0.0003(13)
F1 0.099(2) 0.092(2) 0.116(2) -0.0297(16) 0.0463(19) 0.0059(17)
O 0.0400(13) 0.0444(14) 0.0660(15) -0.0008(10) 0.0070(11) 0.0052(11)

loop_
_atom_type_symbol
_atom_type_description
_atom_type_scat_dispersion_real
_atom_type_scat_dispersion_imag
_atom_type_scat_source
C C 0.0033 0.0016 'International Tables Vol C Tables 4.2.6.8 and 6.1.1.4'
H H 0.0000 0.0000 'International Tables Vol C Tables 4.2.6.8 and 6.1.1.4'
P P 0.1023 0.0942 'International Tables Vol C Tables 4.2.6.8 and 6.1.1.4'
Co Co 0.3494 0.9721 'International Tables Vol C Tables 4.2.6.8 and 6.1.1.4'
O O 0.0106 0.0060 'International Tables Vol C Tables 4.2.6.8 and 6.1.1.4'
F F 0.0171 0.0103 'International Tables Vol C Tables 4.2.6.8 and 6.1.1.4'

loop_
_geom_angle_atom_site_label_1
_geom_angle_atom_site_label_2
_geom_angle_atom_site_label_3
_geom_angle_site_symmetry_1
_geom_angle_site_symmetry_3
_geom_angle
_geom_angle_publ_flag
P3 C22 H22A . . 109.5 ?
P3 C22 H22B . . 109.5 ?
H22A C22 H22B . . 109.5 ?
P3 C22 H22C . . 109.5 ?
H22A C22 H22C . . 109.5 ?
H22B C22 H22C . . 109.5 ?
P3 C21 H21A . . 109.5 ?
P3 C21 H21B . . 109.5 ?
H21A C21 H21B . . 109.5 ?
P3 C21 H21C . . 109.5 ?
H21A C21 H21C . . 109.5 ?
H21B C21 H21C . . 109.5 ?
P3 C20 H20A . . 109.5 ?
P3 C20 H20B . . 109.5 ?
H20A C20 H20B . . 109.5 ?
P3 C20 H20C . . 109.5 ?
H20A C20 H20C . . 109.5 ?
H20B C20 H20C . . 109.5 ?
O Co1 C1 . . 39.56(11) ?
O Co1 P3 . . 137.86(8) ?
C1 Co1 P3 . . 108.22(10) ?
O Co1 P2 . . 92.30(8) ?
C1 Co1 P2 . . 130.17(9) ?
P3 Co1 P2 . . 102.91(5) ?
O Co1 P4 . . 113.57(8) ?
C1 Co1 P4 . . 109.76(10) ?
P3 Co1 P4 . . 102.18(5) ?
P2 Co1 P4 . . 100.24(5) ?
C19 P2 C17 . . 100.2(2) ?
C19 P2 C18 . . 101.8(2) ?
C17 P2 C18 . . 99.8(2) ?
C19 P2 Co1 . . 110.71(15) ?
C17 P2 Co1 . . 112.49(17) ?
C18 P2 Co1 . . 128.02(16) ?
C20 P3 C22 . . 98.6(3) ?
C20 P3 C21 . . 100.3(3) ?
C22 P3 C21 . . 100.3(3) ?
C20 P3 Co1 . . 118.24(19) ?
C22 P3 Co1 . . 121.41(17) ?
C21 P3 Co1 . . 114.39(17) ?
C16 P4 C15 . . 99.3(3) ?
C16 P4 C14 . . 99.2(3) ?
C15 P4 C14 . . 100.2(3) ?
C16 P4 Co1 . . 119.15(17) ?
C15 P4 Co1 . . 113.11(18) ?
C14 P4 Co1 . . 122.00(16) ?
C3 C2 C7 . . 117.0(3) ?
C3 C2 C1 . . 124.7(3) ?
C7 C2 C1 . . 118.3(3) ?
O C1 C2 . . 116.8(3) ?
O C1 C8 . . 115.1(3) ?
C2 C1 C8 . . 116.9(3) ?
O C1 Co1 . . 64.08(17) ?
C2 C1 Co1 . . 113.5(2) ?
C8 C1 Co1 . . 119.9(2) ?
C13 C8 C9 . . 114.2(4) ?
C13 C8 C1 . . 125.0(4) ?
C9 C8 C1 . . 120.7(4) ?
C2 C3 C4 . . 120.3(4) ?
C2 C3 H3 . . 119.8 ?
C4 C3 H3 . . 119.8 ?
C6 C7 C2 . . 121.3(4) ?
C6 C7 H7 . . 119.3 ?
C2 C7 H7 . . 119.3 ?
P2 C17 H17A . . 109.5 ?
P2 C17 H17B . . 109.5 ?
H17A C17 H17B . . 109.5 ?
P2 C17 H17C . . 109.5 ?
H17A C17 H17C . . 109.5 ?
H17B C17 H17C . . 109.5 ?
C5 C6 C7 . . 121.3(4) ?
C5 C6 H6 . . 119.4 ?
C7 C6 H6 . . 119.4 ?
F2 C13 C12 . . 117.9(5) ?
F2 C13 C8 . . 118.5(3) ?
C12 C13 C8 . . 123.5(5) ?
C5 C4 C3 . . 121.5(4) ?
C5 C4 H4 . . 119.3 ?
C3 C4 H4 . . 119.3 ?
C11 C12 C13 . . 118.8(5) ?
C11 C12 H12 . . 120.6 ?
C13 C12 H12 . . 120.6 ?
C6 C5 C4 . . 118.5(4) ?
C6 C5 H5 . . 120.8 ?
C4 C5 H5 . . 120.8 ?
P4 C14 H14A . . 109.5 ?
P4 C14 H14B . . 109.5 ?
H14A C14 H14B . . 109.5 ?
P4 C14 H14C . . 109.5 ?
H14A C14 H14C . . 109.5 ?
H14B C14 H14C . . 109.5 ?
P2 C19 H19A . . 109.5 ?
P2 C19 H19B . . 109.5 ?
H19A C19 H19B . . 109.5 ?
P2 C19 H19C . . 109.5 ?
H19A C19 H19C . . 109.5 ?
H19B C19 H19C . . 109.5 ?
F1 C9 C10 . . 116.9(5) ?
F1 C9 C8 . . 118.9(4) ?
C10 C9 C8 . . 124.2(5) ?
P4 C15 H15A . . 109.5 ?
P4 C15 H15B . . 109.5 ?
H15A C15 H15B . . 109.5 ?
P4 C15 H15C . . 109.5 ?
H15A C15 H15C . . 109.5 ?
H15B C15 H15C . . 109.5 ?
P2 C18 H18A . . 109.5 ?
P2 C18 H18B . . 109.5 ?
H18A C18 H18B . . 109.5 ?
P2 C18 H18C . . 109.5 ?
H18A C18 H18C . . 109.5 ?
H18B C18 H18C . . 109.5 ?
P4 C16 H16A . . 109.5 ?
P4 C16 H16B . . 109.5 ?
H16A C16 H16B . . 109.5 ?
P4 C16 H16C . . 109.5 ?
H16A C16 H16C . . 109.5 ?
H16B C16 H16C . . 109.5 ?
C9 C10 C11 . . 119.0(6) ?
C9 C10 H10 . . 120.5 ?
C11 C10 H10 . . 120.5 ?
C12 C11 C10 . . 120.2(5) ?
C12 C11 H11 . . 119.9 ?
C10 C11 H11 . . 119.9 ?
C1 O Co1 . . 76.37(18) ?

loop_
_geom_bond_atom_site_label_1
_geom_bond_atom_site_label_2
_geom_bond_site_symmetry_2
_geom_bond_distance
_geom_bond_publ_flag
C22 P3 . 1.829(4) ?
C22 H22A . 0.9600 ?
C22 H22B . 0.9600 ?
C22 H22C . 0.9600 ?
C21 P3 . 1.841(5) ?
C21 H21A . 0.9600 ?
C21 H21B . 0.9600 ?
C21 H21C . 0.9600 ?
C20 P3 . 1.810(5) ?
C20 H20A . 0.9600 ?
C20 H20B . 0.9600 ?
C20 H20C . 0.9600 ?
Co1 O . 1.896(2) y
Co1 C1 . 2.049(4) y
Co1 P2 . 2.2304(11) y
Co1 P3 . 2.2081(12) y
Co1 P4 . 2.2632(13) y
P2 C19 . 1.826(4) ?
P2 C17 . 1.830(4) ?
P2 C18 . 1.836(5) ?
P4 C16 . 1.833(5) ?
P4 C15 . 1.835(5) ?
P4 C14 . 1.842(4) ?
C2 C3 . 1.395(5) ?
C2 C7 . 1.405(5) ?
C2 C1 . 1.498(4) ?
C1 O . 1.343(4) ?
C1 C8 . 1.514(5) ?
C8 C13 . 1.386(5) ?
C8 C9 . 1.399(6) ?
C3 C4 . 1.398(5) ?
C3 H3 . 0.9300 ?
C7 C6 . 1.379(5) ?
C7 H7 . 0.9300 ?
C17 H17A . 0.9600 ?
C17 H17B . 0.9600 ?
C17 H17C . 0.9600 ?
C6 C5 . 1.370(6) ?
C6 H6 . 0.9300 ?
C13 F2 . 1.372(5) ?
C13 C12 . 1.386(6) ?
C4 C5 . 1.374(6) ?
C4 H4 . 0.9300 ?
C12 C11 . 1.376(7) ?
C12 H12 . 0.9300 ?
C5 H5 . 0.9300 ?
C14 H14A . 0.9600 ?
C14 H14B . 0.9600 ?
C14 H14C . 0.9600 ?
C19 H19A . 0.9600 ?
C19 H19B . 0.9600 ?
C19 H19C . 0.9600 ?
C9 F1 . 1.351(5) ?
C9 C10 . 1.361(6) ?
C15 H15A . 0.9600 ?
C15 H15B . 0.9600 ?
C15 H15C . 0.9600 ?
C18 H18A . 0.9600 ?
C18 H18B . 0.9600 ?
C18 H18C . 0.9600 ?
C16 H16A . 0.9600 ?
C16 H16B . 0.9600 ?
C16 H16C . 0.9600 ?
C10 C11 . 1.378(8) ?
C10 H10 . 0.9300 ?
C11 H11 . 0.9300 ?
